data_4348269
loop_
_publ_author_name
'Wang, Yan-Ning'
'Yu, Jie-Hui'
'Xu, Ji-Qing'

_publ_section_title
;
 In situ synthesis and structural characterization of a series of
 acylhydrazidate-extended Ln3+and Zn2+coordination polymers
;
_journal_issue 9
_journal_name_full 'Inorg. Chem. Front.'
_journal_page_first 673
_journal_paper_doi 10.1039/C4QI00100A
_journal_volume 1
_journal_year 2014
_chemical_formula_sum 'C9 H6 Dy N3 O7'
_chemical_formula_weight 430.67
_space_group_IT_number 2
_space_group_name_Hall '-P 1'
_space_group_name_H-M_alt 'P -1'
_symmetry_cell_setting triclinic
_symmetry_space_group_name_H-M 'P -1'
_atom_sites_solution_hydrogens geom
_atom_sites_solution_primary direct
_atom_sites_solution_secondary difmap
_audit_creation_method SHELXL-97
_cell_angle_alpha 90.681(4)
_cell_angle_beta 103.088(4)
_cell_angle_gamma 101.710(3)
_cell_formula_units_Z 2
_cell_length_a 7.1376(4)
_cell_length_b 7.8130(4)
_cell_length_c 10.3661(7)
_cell_measurement_temperature 293(2)
_cell_volume 550.33(6)
_computing_cell_refinement 'Bruker SMAR'
_computing_data_collection 'Bruker SMAR'
_computing_data_reduction 'Bruker SMAR'
_computing_structure_refinement 'SHELXL-97 (Sheldrick, 1997)'
_computing_structure_solution 'SHELXS-97 (Sheldrick, 1990)'
_diffrn_ambient_temperature 293(2)
_diffrn_detector_area_resol_mean 9.00cm
_diffrn_measured_fraction_theta_full 0.991
_diffrn_measured_fraction_theta_max 0.991
_diffrn_measurement_device_type 'CCD area detector'
_diffrn_measurement_method 'phi and omega scans'
_diffrn_radiation_monochromator graphite
_diffrn_radiation_source 'fine-focus sealed tube'
_diffrn_radiation_type MoK\a
_diffrn_radiation_wavelength 0.71073
_diffrn_reflns_av_R_equivalents 0.0247
_diffrn_reflns_av_sigmaI/netI 0.0189
_diffrn_reflns_limit_h_max 8
_diffrn_reflns_limit_h_min -8
_diffrn_reflns_limit_k_max 7
_diffrn_reflns_limit_k_min -9
_diffrn_reflns_limit_l_max 8
_diffrn_reflns_limit_l_min -12
_diffrn_reflns_number 3129
_diffrn_reflns_theta_full 25.03
_diffrn_reflns_theta_max 25.03
_diffrn_reflns_theta_min 2.02
_diffrn_standards_decay_% none
_diffrn_standards_interval_count none
_diffrn_standards_interval_time none
_diffrn_standards_number none
_exptl_absorpt_coefficient_mu 6.830
_exptl_absorpt_correction_T_max 0.505
_exptl_absorpt_correction_T_min 0.491
_exptl_absorpt_correction_type empirical
_exptl_absorpt_process_details SADABS
_exptl_crystal_colour yellow
_exptl_crystal_density_diffrn 2.599
_exptl_crystal_density_method 'not measured'
_exptl_crystal_description columnar
_exptl_crystal_F_000 406
_exptl_crystal_size_max 0.11
_exptl_crystal_size_mid 0.11
_exptl_crystal_size_min 0.10
_refine_diff_density_max 1.006
_refine_diff_density_min -1.505
_refine_diff_density_rms 0.165
_refine_ls_extinction_method none
_refine_ls_goodness_of_fit_ref 1.178
_refine_ls_hydrogen_treatment mixed
_refine_ls_matrix_type full
_refine_ls_number_parameters 189
_refine_ls_number_reflns 1949
_refine_ls_number_restraints 0
_refine_ls_restrained_S_all 1.178
_refine_ls_R_factor_all 0.0215
_refine_ls_R_factor_gt 0.0211
_refine_ls_shift/su_max 0.002
_refine_ls_shift/su_mean 0.000
_refine_ls_structure_factor_coef Fsqd
_refine_ls_weighting_details 'calc w=1/[\s^2^(Fo^2^)+(0.0370P)^2^+1.0215P] where P=(Fo^2^+2Fc^2^)/3'
_refine_ls_weighting_scheme calc
_refine_ls_wR_factor_gt 0.0582
_refine_ls_wR_factor_ref 0.0584
_reflns_number_gt 1917
_reflns_number_total 1949
_reflns_threshold_expression >2sigma(I)
_cod_data_source_file c4qi00100a2.cif
_cod_data_source_block 2
_cod_original_sg_symbol_H-M p-1
_cod_database_code 4348269

loop_
_symmetry_equiv_pos_as_xyz
'x, y, z'
'-x, -y, -z'

loop_
_atom_site_label
_atom_site_type_symbol
_atom_site_fract_x
_atom_site_fract_y
_atom_site_fract_z
_atom_site_U_iso_or_equiv
_atom_site_adp_type
_atom_site_occupancy
_atom_site_symmetry_multiplicity
_atom_site_calc_flag
_atom_site_refinement_flags
Dy1 Dy -0.71407(2) -1.20223(2) 0.926532(15) 0.01257(10) Uani 1 1 d .
N1 N -0.7295(5) -1.1698(5) 0.6776(3) 0.0185(7) Uani 1 1 d .
N2 N -0.5016(6) -0.7131(5) 0.7500(4) 0.0243(8) Uani 1 1 d .
N3 N -0.5509(6) -0.6564(5) 0.6238(4) 0.0270(9) Uani 1 1 d .
H3A H -0.5156 -0.5456 0.6164 0.032 Uiso 1 1 calc R
OW1 O -1.0263(5) -1.3849(5) 0.8103(4) 0.0263(7) Uani 1 1 d .
O1 O -0.5137(4) -0.9414(4) 0.8822(3) 0.0169(6) Uani 1 1 d .
O2 O -0.6753(6) -0.6816(5) 0.4016(3) 0.0358(9) Uani 1 1 d .
O3 O -0.9150(5) -1.0002(4) 0.8550(3) 0.0219(6) Uani 1 1 d .
O4 O -1.1007(5) -0.8327(4) 0.9199(3) 0.0209(6) Uani 1 1 d .
O5 O -0.7394(4) -1.4861(4) 1.0052(3) 0.0195(6) Uani 1 1 d .
O6 O -0.5636(5) -1.6824(4) 1.0880(3) 0.0223(7) Uani 1 1 d .
C1 C -0.8200(8) -1.2813(6) 0.5739(4) 0.0256(10) Uani 1 1 d .
H1A H -0.8609 -1.3985 0.5892 0.031 Uiso 1 1 calc R
C2 C -0.8569(8) -1.2314(7) 0.4426(5) 0.0311(11) Uani 1 1 d .
H2B H -0.9170 -1.3145 0.3727 0.037 Uiso 1 1 calc R
C3 C -0.8031(7) -1.0582(7) 0.4187(4) 0.0255(10) Uani 1 1 d .
H3B H -0.8283 -1.0212 0.3327 0.031 Uiso 1 1 calc R
C4 C -0.7099(6) -0.9386(6) 0.5263(4) 0.0204(9) Uani 1 1 d .
C5 C -0.6694(6) -1.0010(5) 0.6536(4) 0.0169(8) Uani 1 1 d .
C6 C -0.5582(6) -0.8796(6) 0.7650(4) 0.0165(8) Uani 1 1 d .
C7 C -0.6463(7) -0.7512(6) 0.5115(4) 0.0238(9) Uani 1 1 d .
C8 C -1.0055(6) -0.9508(6) 0.9352(4) 0.0169(8) Uani 1 1 d .
C9 C -0.5882(6) -1.5492(5) 1.0269(4) 0.0146(8) Uani 1 1 d .
H02 H -1.110(13) -1.357(11) 0.758(8) 0.06(2) Uiso 1 1 d .
H01 H -1.079(10) -1.449(9) 0.837(7) 0.03(2) Uiso 1 1 d .

loop_
_atom_site_aniso_label
_atom_site_aniso_U_11
_atom_site_aniso_U_22
_atom_site_aniso_U_33
_atom_site_aniso_U_23
_atom_site_aniso_U_13
_atom_site_aniso_U_12
Dy1 0.01383(13) 0.01296(13) 0.01177(13) 0.00239(8) 0.00264(8) 0.00506(8)
N1 0.0204(18) 0.0181(18) 0.0171(17) 0.0035(14) 0.0050(14) 0.0037(14)
N2 0.036(2) 0.0166(18) 0.0154(18) 0.0043(14) -0.0006(16) 0.0007(16)
N3 0.038(2) 0.0164(18) 0.0212(19) 0.0083(15) -0.0015(17) 0.0016(17)
OW1 0.0211(17) 0.0309(19) 0.0232(18) 0.0103(15) 0.0020(15) 0.0001(16)
O1 0.0218(15) 0.0139(14) 0.0118(14) 0.0052(11) 0.0010(11) -0.0004(11)
O2 0.039(2) 0.037(2) 0.0204(16) 0.0156(15) -0.0046(15) -0.0042(16)
O3 0.0260(16) 0.0286(17) 0.0176(14) 0.0084(12) 0.0091(13) 0.0162(14)
O4 0.0233(15) 0.0263(16) 0.0190(15) 0.0079(12) 0.0082(12) 0.0147(13)
O5 0.0169(14) 0.0181(15) 0.0240(16) 0.0032(12) 0.0047(12) 0.0049(12)
O6 0.0242(16) 0.0185(15) 0.0301(17) 0.0095(13) 0.0124(13) 0.0105(13)
C1 0.033(2) 0.020(2) 0.021(2) -0.0047(18) 0.0057(19) -0.0002(19)
C2 0.035(3) 0.032(3) 0.021(2) -0.0062(19) 0.003(2) -0.001(2)
C3 0.026(2) 0.032(3) 0.013(2) 0.0024(18) -0.0011(17) 0.0016(19)
C4 0.019(2) 0.027(2) 0.015(2) 0.0067(17) 0.0029(16) 0.0042(18)
C5 0.017(2) 0.018(2) 0.0155(19) 0.0013(16) 0.0040(16) 0.0043(16)
C6 0.0168(19) 0.020(2) 0.0115(18) 0.0036(16) 0.0024(15) 0.0030(16)
C7 0.024(2) 0.026(2) 0.019(2) 0.0083(18) 0.0016(18) 0.0026(19)
C8 0.0152(19) 0.021(2) 0.015(2) 0.0001(17) 0.0031(16) 0.0047(17)
C9 0.017(2) 0.0130(19) 0.0145(19) -0.0002(15) 0.0020(16) 0.0070(16)

loop_
_atom_type_symbol
_atom_type_description
_atom_type_scat_dispersion_real
_atom_type_scat_dispersion_imag
_atom_type_scat_source
C C 0.0033 0.0016 'International Tables Vol C Tables 4.2.6.8 and 6.1.1.4'
H H 0.0000 0.0000 'International Tables Vol C Tables 4.2.6.8 and 6.1.1.4'
N N 0.0061 0.0033 'International Tables Vol C Tables 4.2.6.8 and 6.1.1.4'
O O 0.0106 0.0060 'International Tables Vol C Tables 4.2.6.8 and 6.1.1.4'
Dy Dy -0.1892 4.4098 'International Tables Vol C Tables 4.2.6.8 and 6.1.1.4'

loop_
_geom_angle_atom_site_label_1
_geom_angle_atom_site_label_2
_geom_angle_atom_site_label_3
_geom_angle
_geom_angle_site_symmetry_1
_geom_angle_site_symmetry_3
O4 Dy1 O1 114.60(11) 2_337 .
O4 Dy1 O5 82.74(11) 2_337 .
O1 Dy1 O5 148.74(10) . .
O4 Dy1 O3 69.61(10) 2_337 .
O1 Dy1 O3 71.55(11) . .
O5 Dy1 O3 139.56(11) . .
O4 Dy1 O1 74.17(11) 2_337 2_437
O1 Dy1 O1 66.82(11) . 2_437
O5 Dy1 O1 95.88(10) . 2_437
O3 Dy1 O1 103.85(11) . 2_437
O4 Dy1 O6 139.38(11) 2_337 2_427
O1 Dy1 O6 82.14(11) . 2_427
O5 Dy1 O6 68.94(10) . 2_427
O3 Dy1 O6 148.60(11) . 2_427
O1 Dy1 O6 80.26(11) 2_437 2_427
O4 Dy1 OW1 81.36(12) 2_337 .
O1 Dy1 OW1 134.70(12) . .
O5 Dy1 OW1 70.93(12) . .
O3 Dy1 OW1 76.07(13) . .
O1 Dy1 OW1 153.59(12) 2_437 .
O6 Dy1 OW1 113.89(12) 2_427 .
O4 Dy1 N1 139.18(11) 2_337 .
O1 Dy1 N1 66.65(10) . .
O5 Dy1 N1 117.90(11) . .
O3 Dy1 N1 73.03(11) . .
O1 Dy1 N1 131.62(11) 2_437 .
O6 Dy1 N1 81.08(11) 2_427 .
OW1 Dy1 N1 74.20(13) . .
O4 Dy1 Dy1 94.89(8) 2_337 2_437
O1 Dy1 Dy1 33.47(7) . 2_437
O5 Dy1 Dy1 124.94(7) . 2_437
O3 Dy1 Dy1 87.38(8) . 2_437
O1 Dy1 Dy1 33.35(7) 2_437 2_437
O6 Dy1 Dy1 79.44(8) 2_427 2_437
OW1 Dy1 Dy1 163.33(10) . 2_437
N1 Dy1 Dy1 99.29(8) . 2_437
C1 N1 C5 117.6(4) . .
C1 N1 Dy1 130.2(3) . .
C5 N1 Dy1 110.6(3) . .
C6 N2 N3 117.2(4) . .
C7 N3 N2 128.4(4) . .
C6 O1 Dy1 118.5(2) . .
C6 O1 Dy1 127.3(2) . 2_437
Dy1 O1 Dy1 113.18(11) . 2_437
C8 O3 Dy1 117.8(3) . .
C8 O4 Dy1 118.0(3) . 2_337
C9 O5 Dy1 117.7(3) . .
C9 O6 Dy1 117.6(3) . 2_427
N1 C1 C2 123.4(4) . .
C3 C2 C1 119.0(4) . .
C2 C3 C4 118.5(4) . .
C3 C4 C5 118.8(4) . .
C3 C4 C7 122.8(4) . .
C5 C4 C7 118.4(4) . .
N1 C5 C4 122.6(4) . .
N1 C5 C6 118.3(4) . .
C4 C5 C6 119.1(4) . .
N2 C6 O1 120.0(4) . .
N2 C6 C5 121.6(4) . .
O1 C6 C5 118.4(4) . .
O2 C7 N3 121.3(4) . .
O2 C7 C4 123.5(4) . .
N3 C7 C4 115.1(4) . .
O4 C8 O3 126.4(4) . .
O4 C8 C8 117.9(5) . 2_337
O3 C8 C8 115.6(5) . 2_337
O6 C9 O5 126.7(4) . .
O6 C9 C9 116.5(4) . 2_427
O5 C9 C9 116.8(4) . 2_427

loop_
_geom_bond_atom_site_label_1
_geom_bond_atom_site_label_2
_geom_bond_distance
_geom_bond_site_symmetry_2
Dy1 O4 2.334(3) 2_337
Dy1 O1 2.355(3) .
Dy1 O5 2.359(3) .
Dy1 O3 2.359(3) .
Dy1 O1 2.362(3) 2_437
Dy1 O6 2.371(3) 2_427
Dy1 OW1 2.430(4) .
Dy1 N1 2.575(3) .
Dy1 Dy1 3.9372(4) 2_437
N1 C1 1.329(6) .
N1 C5 1.346(6) .
N2 C6 1.303(6) .
N2 N3 1.379(5) .
N3 C7 1.335(6) .
O1 C6 1.309(5) .
O1 Dy1 2.362(3) 2_437
O2 C7 1.260(5) .
O3 C8 1.262(5) .
O4 C8 1.244(5) .
O4 Dy1 2.334(3) 2_337
O5 C9 1.252(5) .
O6 C9 1.246(5) .
O6 Dy1 2.371(3) 2_427
C1 C2 1.402(7) .
C2 C3 1.372(7) .
C3 C4 1.395(6) .
C4 C5 1.401(6) .
C4 C7 1.464(6) .
C5 C6 1.455(6) .
C8 C8 1.550(8) 2_337
C9 C9 1.556(8) 2_427
